data_7002889
loop_
_publ_author_name
'John, Alex'
'Shaikh, Mobin M.'
'Ghosh, Prasenjit'

_publ_section_title
;
 Palladium complexes of abnormal N-heterocyclic carbenes as
 precatalysts for the much preferred Cu-free and amine-free Sonogashira
 coupling in air in a mixed-aqueous medium
;
_journal_issue 47
_journal_name_full 'Dalton Transactions'
_journal_page_first 10581
_journal_page_last 10591
_journal_paper_doi 10.1039/b913068c
_journal_year 2009
_chemical_formula_sum 'C21 H21 I2 N3 Pd'
_chemical_formula_weight 675.61
_chemical_name_systematic
;
?
;
_space_group_IT_number 2
_symmetry_cell_setting triclinic
_symmetry_space_group_name_Hall '-P 1'
_symmetry_space_group_name_H-M 'P -1'
_atom_sites_solution_hydrogens geom
_atom_sites_solution_primary direct
_atom_sites_solution_secondary difmap
_audit_creation_method SHELXL-97
_cell_angle_alpha 80.090(11)
_cell_angle_beta 69.351(11)
_cell_angle_gamma 74.071(10)
_cell_formula_units_Z 2
_cell_length_a 9.4796(10)
_cell_length_b 10.0617(13)
_cell_length_c 12.5813(17)
_cell_measurement_reflns_used 5948
_cell_measurement_temperature 150(2)
_cell_measurement_theta_max 32.4780
_cell_measurement_theta_min 3.3458
_cell_volume 1076.0(2)
_computing_cell_refinement 'CrysAlis RED, Oxford Diffraction Ltd.,'
_computing_data_collection 'CrysAlis CCD, Oxford Diffraction Ltd.,'
_computing_data_reduction 'CrysAlis RED, Oxford Diffraction Ltd.,'
_computing_molecular_graphics Ortep3
_computing_publication_material Shelx97
_computing_structure_refinement 'SHELXL-97 (Sheldrick, 1997)'
_computing_structure_solution 'SHELXS-97 (Sheldrick, 1997)'
_diffrn_ambient_temperature 150(2)
_diffrn_detector_area_resol_mean 15.9948
_diffrn_measured_fraction_theta_full 0.994
_diffrn_measured_fraction_theta_max 0.994
_diffrn_measurement_device_type 'OXFORD DIFFRACTION XCALIBUR-S'
_diffrn_measurement_method \w/q-scan
_diffrn_radiation_monochromator graphite
_diffrn_radiation_source 'Enhance (Mo) X-ray Source'
_diffrn_radiation_type MoK\a
_diffrn_radiation_wavelength 0.71073
_diffrn_reflns_av_R_equivalents 0.0738
_diffrn_reflns_av_sigmaI/netI 0.0641
_diffrn_reflns_limit_h_max 11
_diffrn_reflns_limit_h_min -11
_diffrn_reflns_limit_k_max 11
_diffrn_reflns_limit_k_min -10
_diffrn_reflns_limit_l_max 14
_diffrn_reflns_limit_l_min -14
_diffrn_reflns_number 7838
_diffrn_reflns_theta_full 25.00
_diffrn_reflns_theta_max 25.00
_diffrn_reflns_theta_min 3.35
_exptl_absorpt_coefficient_mu 3.742
_exptl_absorpt_correction_T_max 0.4932
_exptl_absorpt_correction_T_min 0.3715
_exptl_absorpt_correction_type multi-scan
_exptl_absorpt_process_details
;
CrysAlis RED, Oxford Diffraction Ltd.,
Version 1.171.32.15 (release 10-01-2008 CrysAlis171 .NET)
(compiled Jan 10 2008,16:37:18)
Empirical absorption correction using spherical harmonics,
implemented in SCALE3 ABSPACK scaling algorithm.
;
_exptl_crystal_colour orange
_exptl_crystal_density_diffrn 2.085
_exptl_crystal_density_method 'not measured'
_exptl_crystal_description block
_exptl_crystal_F_000 640
_exptl_crystal_size_max 0.33
_exptl_crystal_size_mid 0.26
_exptl_crystal_size_min 0.22
_refine_diff_density_max 2.304
_refine_diff_density_min -2.355
_refine_diff_density_rms 0.321
_refine_ls_extinction_method none
_refine_ls_goodness_of_fit_ref 1.114
_refine_ls_hydrogen_treatment riding
_refine_ls_matrix_type full
_refine_ls_number_parameters 246
_refine_ls_number_reflns 3767
_refine_ls_number_restraints 0
_refine_ls_restrained_S_all 1.114
_refine_ls_R_factor_all 0.0689
_refine_ls_R_factor_gt 0.0607
_refine_ls_shift/su_max 0.000
_refine_ls_shift/su_mean 0.000
_refine_ls_structure_factor_coef Fsqd
_refine_ls_weighting_details 'calc w=1/[\s^2^(Fo^2^)+(0.1305P)^2^+7.6855P] where P=(Fo^2^+2Fc^2^)/3'
_refine_ls_weighting_scheme calc
_refine_ls_wR_factor_gt 0.1847
_refine_ls_wR_factor_ref 0.1993
_reflns_number_gt 3374
_reflns_number_total 3767
_reflns_threshold_expression >2sigma(I)
_cod_data_source_file b913068c.txt
_cod_data_source_block pg220
_cod_depositor_comments
;
The following automatic conversions were performed:
'_symmetry_cell_setting' value 'Triclinic' changed to 'triclinic'
according to '/home/saulius/struct/CIF-dictionaries/cif_core.dic'
dictionary named 'cif_core.dic' version 2.4.1 from 2010-06-29.

Automatic conversion script
Id: cif_fix_enum 1527 2010-12-29 10:47:43Z saulius 
;
_cod_database_code 7002889

loop_
_symmetry_equiv_pos_as_xyz
'x, y, z'
'-x, -y, -z'

loop_
_atom_site_label
_atom_site_type_symbol
_atom_site_fract_x
_atom_site_fract_y
_atom_site_fract_z
_atom_site_U_iso_or_equiv
_atom_site_adp_type
_atom_site_occupancy
_atom_site_symmetry_multiplicity
_atom_site_calc_flag
_atom_site_refinement_flags
_atom_site_disorder_assembly
_atom_site_disorder_group
C1 C 0.0752(9) 0.2385(10) 0.2673(7) 0.0208(17) Uani 1 1 d . . .
C2 C 0.0064(9) 0.1297(9) 0.3049(7) 0.0184(16) Uani 1 1 d . . .
C3 C -0.1854(9) 0.3194(9) 0.3323(7) 0.0197(17) Uani 1 1 d . . .
C4 C -0.0387(11) 0.4955(9) 0.2596(7) 0.0235(18) Uani 1 1 d . . .
H4 H 0.0585 0.5201 0.2271 0.028 Uiso 1 1 calc R . .
C5 C -0.1729(11) 0.5946(10) 0.2830(7) 0.028(2) Uani 1 1 d . . .
C6 C -0.1655(13) 0.7454(10) 0.2597(9) 0.035(2) Uani 1 1 d . . .
H6A H -0.1913 0.7851 0.3320 0.053 Uiso 1 1 calc R . .
H6B H -0.2398 0.7962 0.2206 0.053 Uiso 1 1 calc R . .
H6C H -0.0606 0.7526 0.2115 0.053 Uiso 1 1 calc R . .
C7 C -0.3160(11) 0.5550(10) 0.3291(8) 0.031(2) Uani 1 1 d . . .
H7 H -0.4094 0.6251 0.3426 0.037 Uiso 1 1 calc R . .
C8 C -0.2798(10) 0.1059(10) 0.3904(8) 0.0249(18) Uani 1 1 d . . .
H8A H -0.2357 0.0076 0.3738 0.030 Uiso 1 1 calc R . .
H8B H -0.3573 0.1455 0.3505 0.030 Uiso 1 1 calc R . .
C9 C -0.3606(11) 0.1127(10) 0.5182(8) 0.031(2) Uani 1 1 d . . .
H9A H -0.2842 0.0756 0.5582 0.046 Uiso 1 1 calc R . .
H9B H -0.4391 0.0576 0.5440 0.046 Uiso 1 1 calc R . .
H9C H -0.4106 0.2093 0.5348 0.046 Uiso 1 1 calc R . .
C10 C 0.0806(9) -0.0204(9) 0.3067(7) 0.0207(17) Uani 1 1 d . . .
C11 C 0.0340(10) -0.1154(9) 0.3978(7) 0.0210(17) Uani 1 1 d . . .
H11 H -0.0519 -0.0848 0.4626 0.025 Uiso 1 1 calc R . .
C12 C 0.1103(11) -0.2540(10) 0.3962(8) 0.029(2) Uani 1 1 d . . .
H12 H 0.0766 -0.3180 0.4591 0.035 Uiso 1 1 calc R . .
C13 C 0.2358(12) -0.2987(11) 0.3026(9) 0.038(2) Uani 1 1 d . . .
H13 H 0.2896 -0.3935 0.3015 0.046 Uiso 1 1 calc R . .
C013 C -0.3245(10) 0.4213(9) 0.3547(8) 0.0250(18) Uani 1 1 d . . .
H013 H -0.4218 0.3967 0.3869 0.030 Uiso 1 1 calc R . .
C14 C 0.2836(12) -0.2048(11) 0.2096(9) 0.041(3) Uani 1 1 d . . .
H14 H 0.3690 -0.2358 0.1447 0.049 Uiso 1 1 calc R . .
C15 C 0.2073(11) -0.0683(9) 0.2121(8) 0.0267(19) Uani 1 1 d . . .
H15 H 0.2408 -0.0048 0.1487 0.032 Uiso 1 1 calc R . .
C16 C 0.6312(12) 0.1156(12) 0.1150(9) 0.038(2) Uani 1 1 d . . .
H16 H 0.5898 0.0363 0.1271 0.045 Uiso 1 1 calc R . .
C17 C 0.7885(13) 0.0992(15) 0.0812(10) 0.052(3) Uani 1 1 d . . .
H17 H 0.8538 0.0087 0.0720 0.062 Uiso 1 1 calc R . .
C18 C 0.8532(12) 0.2107(14) 0.0604(10) 0.045(3) Uani 1 1 d . . .
H18 H 0.9623 0.2003 0.0357 0.054 Uiso 1 1 calc R . .
C19 C 0.7553(14) 0.3348(14) 0.0767(10) 0.046(3) Uani 1 1 d . . .
H19 H 0.7958 0.4148 0.0639 0.055 Uiso 1 1 calc R . .
C20 C 0.5957(12) 0.3499(13) 0.1120(9) 0.042(3) Uani 1 1 d . . .
H20 H 0.5294 0.4400 0.1223 0.050 Uiso 1 1 calc R . .
Pd1 Pd 0.29556(7) 0.24913(7) 0.19939(5) 0.0197(2) Uani 1 1 d . . .
I1 I 0.27724(8) 0.26516(8) -0.00310(5) 0.0379(3) Uani 1 1 d . . .
I2 I 0.29028(7) 0.28867(6) 0.39917(5) 0.0291(3) Uani 1 1 d . . .
N1 N -0.0467(8) 0.3567(8) 0.2845(6) 0.0208(15) Uani 1 1 d . . .
N2 N -0.1555(8) 0.1810(7) 0.3458(6) 0.0179(14) Uani 1 1 d . . .
N3 N 0.5342(8) 0.2405(8) 0.1316(6) 0.0237(15) Uani 1 1 d . . .

loop_
_atom_site_aniso_label
_atom_site_aniso_U_11
_atom_site_aniso_U_22
_atom_site_aniso_U_33
_atom_site_aniso_U_23
_atom_site_aniso_U_13
_atom_site_aniso_U_12
C1 0.012(4) 0.030(5) 0.018(4) -0.004(3) -0.006(3) 0.002(3)
C2 0.015(4) 0.016(4) 0.022(4) -0.004(3) -0.008(3) 0.005(3)
C3 0.014(4) 0.023(4) 0.022(4) -0.002(3) -0.006(3) -0.004(3)
C4 0.030(5) 0.012(4) 0.025(4) -0.005(3) -0.011(4) 0.005(3)
C5 0.030(5) 0.032(5) 0.021(4) -0.011(4) -0.012(4) 0.006(4)
C6 0.048(6) 0.019(5) 0.040(5) -0.010(4) -0.027(5) 0.012(4)
C7 0.024(5) 0.033(5) 0.032(5) -0.012(4) -0.013(4) 0.010(4)
C8 0.014(4) 0.025(5) 0.034(5) -0.007(4) -0.008(3) 0.000(3)
C9 0.020(4) 0.027(5) 0.036(5) -0.006(4) -0.010(4) 0.011(4)
C10 0.016(4) 0.015(4) 0.031(4) -0.008(3) -0.011(3) 0.005(3)
C11 0.019(4) 0.018(4) 0.025(4) -0.002(3) -0.007(3) -0.002(3)
C12 0.027(5) 0.025(5) 0.035(5) -0.005(4) -0.012(4) -0.001(4)
C13 0.038(6) 0.021(5) 0.053(6) -0.012(4) -0.020(5) 0.009(4)
C013 0.024(4) 0.016(4) 0.034(5) -0.006(3) -0.008(4) -0.002(4)
C14 0.037(6) 0.027(5) 0.040(6) -0.012(4) 0.001(5) 0.009(5)
C15 0.025(5) 0.017(4) 0.031(5) 0.001(4) -0.004(4) -0.002(4)
C16 0.026(5) 0.037(6) 0.041(6) -0.011(5) -0.004(4) 0.003(4)
C17 0.030(6) 0.062(8) 0.042(6) -0.007(6) -0.006(5) 0.017(6)
C18 0.022(5) 0.065(8) 0.046(6) -0.019(6) -0.004(4) -0.010(5)
C19 0.045(7) 0.058(8) 0.042(6) -0.008(5) -0.011(5) -0.024(6)
C20 0.030(5) 0.051(7) 0.040(6) -0.021(5) -0.007(4) 0.006(5)
Pd1 0.0132(4) 0.0201(4) 0.0227(4) -0.0042(3) -0.0062(3) 0.0029(3)
I1 0.0351(4) 0.0491(5) 0.0303(4) -0.0058(3) -0.0112(3) -0.0087(3)
I2 0.0237(4) 0.0348(4) 0.0283(4) -0.0023(3) -0.0105(3) -0.0035(3)
N1 0.020(4) 0.020(4) 0.021(3) -0.007(3) -0.009(3) 0.004(3)
N2 0.014(3) 0.010(3) 0.029(4) -0.001(3) -0.008(3) -0.001(3)
N3 0.020(4) 0.025(4) 0.026(4) -0.003(3) -0.006(3) -0.005(3)

loop_
_atom_type_symbol
_atom_type_description
_atom_type_scat_dispersion_real
_atom_type_scat_dispersion_imag
_atom_type_scat_source
C C 0.0033 0.0016 'International Tables Vol C Tables 4.2.6.8 and 6.1.1.4'
H H 0.0000 0.0000 'International Tables Vol C Tables 4.2.6.8 and 6.1.1.4'
N N 0.0061 0.0033 'International Tables Vol C Tables 4.2.6.8 and 6.1.1.4'
I I -0.4742 1.8119 'International Tables Vol C Tables 4.2.6.8 and 6.1.1.4'
Pd Pd -0.9988 1.0072 'International Tables Vol C Tables 4.2.6.8 and 6.1.1.4'

loop_
_geom_angle_atom_site_label_1
_geom_angle_atom_site_label_2
_geom_angle_atom_site_label_3
_geom_angle
_geom_angle_site_symmetry_1
_geom_angle_site_symmetry_3
_geom_angle_publ_flag
C2 C1 N1 105.2(7) . . ?
C2 C1 Pd1 132.4(6) . . ?
N1 C1 Pd1 122.4(6) . . ?
C1 C2 N2 108.9(7) . . ?
C1 C2 C10 128.4(8) . . ?
N2 C2 C10 122.7(7) . . ?
N2 C3 N1 107.6(7) . . ?
N2 C3 C013 132.2(8) . . ?
N1 C3 C013 120.1(8) . . ?
C5 C4 N1 118.5(9) . . ?
C5 C4 H4 120.8 . . ?
N1 C4 H4 120.8 . . ?
C4 C5 C7 119.6(9) . . ?
C4 C5 C6 118.9(9) . . ?
C7 C5 C6 121.5(9) . . ?
C5 C6 H6A 109.5 . . ?
C5 C6 H6B 109.5 . . ?
H6A C6 H6B 109.5 . . ?
C5 C6 H6C 109.5 . . ?
H6A C6 H6C 109.5 . . ?
H6B C6 H6C 109.5 . . ?
C013 C7 C5 122.2(9) . . ?
C013 C7 H7 118.9 . . ?
C5 C7 H7 118.9 . . ?
N2 C8 C9 112.9(7) . . ?
N2 C8 H8A 109.0 . . ?
C9 C8 H8A 109.0 . . ?
N2 C8 H8B 109.0 . . ?
C9 C8 H8B 109.0 . . ?
H8A C8 H8B 107.8 . . ?
C8 C9 H9A 109.5 . . ?
C8 C9 H9B 109.5 . . ?
H9A C9 H9B 109.5 . . ?
C8 C9 H9C 109.5 . . ?
H9A C9 H9C 109.5 . . ?
H9B C9 H9C 109.5 . . ?
C11 C10 C15 118.3(8) . . ?
C11 C10 C2 123.7(7) . . ?
C15 C10 C2 118.1(8) . . ?
C12 C11 C10 121.2(8) . . ?
C12 C11 H11 119.4 . . ?
C10 C11 H11 119.4 . . ?
C13 C12 C11 119.6(9) . . ?
C13 C12 H12 120.2 . . ?
C11 C12 H12 120.2 . . ?
C12 C13 C14 120.1(9) . . ?
C12 C13 H13 120.0 . . ?
C14 C13 H13 120.0 . . ?
C7 C013 C3 117.9(8) . . ?
C7 C013 H013 121.0 . . ?
C3 C013 H013 121.0 . . ?
C15 C14 C13 119.8(9) . . ?
C15 C14 H14 120.1 . . ?
C13 C14 H14 120.1 . . ?
C14 C15 C10 121.1(9) . . ?
C14 C15 H15 119.5 . . ?
C10 C15 H15 119.5 . . ?
N3 C16 C17 121.7(11) . . ?
N3 C16 H16 119.2 . . ?
C17 C16 H16 119.2 . . ?
C18 C17 C16 121.2(12) . . ?
C18 C17 H17 119.4 . . ?
C16 C17 H17 119.4 . . ?
C19 C18 C17 116.6(10) . . ?
C19 C18 H18 121.7 . . ?
C17 C18 H18 121.7 . . ?
C18 C19 C20 121.7(12) . . ?
C18 C19 H19 119.2 . . ?
C20 C19 H19 119.2 . . ?
N3 C20 C19 121.1(11) . . ?
N3 C20 H20 119.4 . . ?
C19 C20 H20 119.4 . . ?
C1 Pd1 N3 174.7(3) . . ?
C1 Pd1 I1 90.3(2) . . ?
N3 Pd1 I1 91.0(2) . . ?
C1 Pd1 I2 88.6(2) . . ?
N3 Pd1 I2 91.27(19) . . ?
I1 Pd1 I2 167.99(4) . . ?
C3 N1 C4 121.6(7) . . ?
C3 N1 C1 110.1(7) . . ?
C4 N1 C1 128.3(7) . . ?
C3 N2 C2 108.2(7) . . ?
C3 N2 C8 121.9(7) . . ?
C2 N2 C8 129.8(7) . . ?
C20 N3 C16 117.7(9) . . ?
C20 N3 Pd1 124.3(7) . . ?
C16 N3 Pd1 117.8(7) . . ?

loop_
_geom_bond_atom_site_label_1
_geom_bond_atom_site_label_2
_geom_bond_distance
_geom_bond_site_symmetry_2
_geom_bond_publ_flag
C1 C2 1.358(13) . ?
C1 N1 1.398(11) . ?
C1 Pd1 1.984(8) . ?
C2 N2 1.410(10) . ?
C2 C10 1.481(11) . ?
C3 N2 1.335(11) . ?
C3 N1 1.366(11) . ?
C3 C013 1.402(12) . ?
C4 C5 1.356(13) . ?
C4 N1 1.395(11) . ?
C4 H4 0.9500 . ?
C5 C7 1.414(14) . ?
C5 C6 1.511(14) . ?
C6 H6A 0.9800 . ?
C6 H6B 0.9800 . ?
C6 H6C 0.9800 . ?
C7 C013 1.346(14) . ?
C7 H7 0.9500 . ?
C8 N2 1.466(11) . ?
C8 C9 1.522(13) . ?
C8 H8A 0.9900 . ?
C8 H8B 0.9900 . ?
C9 H9A 0.9800 . ?
C9 H9B 0.9800 . ?
C9 H9C 0.9800 . ?
C10 C11 1.386(12) . ?
C10 C15 1.401(12) . ?
C11 C12 1.384(13) . ?
C11 H11 0.9500 . ?
C12 C13 1.380(14) . ?
C12 H12 0.9500 . ?
C13 C14 1.396(15) . ?
C13 H13 0.9500 . ?
C013 H013 0.9500 . ?
C14 C15 1.365(14) . ?
C14 H14 0.9500 . ?
C15 H15 0.9500 . ?
C16 N3 1.338(13) . ?
C16 C17 1.369(16) . ?
C16 H16 0.9500 . ?
C17 C18 1.366(19) . ?
C17 H17 0.9500 . ?
C18 C19 1.334(19) . ?
C18 H18 0.9500 . ?
C19 C20 1.391(16) . ?
C19 H19 0.9500 . ?
C20 N3 1.331(15) . ?
C20 H20 0.9500 . ?
Pd1 N3 2.100(7) . ?
Pd1 I1 2.5887(9) . ?
Pd1 I2 2.5929(8) . ?

loop_
_geom_torsion_atom_site_label_1
_geom_torsion_atom_site_label_2
_geom_torsion_atom_site_label_3
_geom_torsion_atom_site_label_4
_geom_torsion
_geom_torsion_site_symmetry_1
_geom_torsion_site_symmetry_2
_geom_torsion_site_symmetry_3
_geom_torsion_site_symmetry_4
_geom_torsion_publ_flag
N1 C1 C2 N2 -0.7(9) . . . . ?
Pd1 C1 C2 N2 179.9(6) . . . . ?
N1 C1 C2 C10 179.9(7) . . . . ?
Pd1 C1 C2 C10 0.5(13) . . . . ?
N1 C4 C5 C7 -1.4(12) . . . . ?
N1 C4 C5 C6 178.2(7) . . . . ?
C4 C5 C7 C013 2.3(13) . . . . ?
C6 C5 C7 C013 -177.2(8) . . . . ?
C1 C2 C10 C11 137.3(9) . . . . ?
N2 C2 C10 C11 -42.1(12) . . . . ?
C1 C2 C10 C15 -41.1(12) . . . . ?
N2 C2 C10 C15 139.6(8) . . . . ?
C15 C10 C11 C12 0.2(12) . . . . ?
C2 C10 C11 C12 -178.2(8) . . . . ?
C10 C11 C12 C13 0.4(13) . . . . ?
C11 C12 C13 C14 -1.0(15) . . . . ?
C5 C7 C013 C3 -1.1(13) . . . . ?
N2 C3 C013 C7 -178.6(9) . . . . ?
N1 C3 C013 C7 -0.9(12) . . . . ?
C12 C13 C14 C15 0.9(17) . . . . ?
C13 C14 C15 C10 -0.3(17) . . . . ?
C11 C10 C15 C14 -0.2(14) . . . . ?
C2 C10 C15 C14 178.2(9) . . . . ?
N3 C16 C17 C18 -1.4(18) . . . . ?
C16 C17 C18 C19 1.1(18) . . . . ?
C17 C18 C19 C20 -0.6(17) . . . . ?
C18 C19 C20 N3 0.4(17) . . . . ?
C2 C1 Pd1 N3 -10(4) . . . . ?
N1 C1 Pd1 N3 171(3) . . . . ?
C2 C1 Pd1 I1 94.1(8) . . . . ?
N1 C1 Pd1 I1 -85.3(6) . . . . ?
C2 C1 Pd1 I2 -97.9(8) . . . . ?
N1 C1 Pd1 I2 82.8(6) . . . . ?
N2 C3 N1 C4 -180.0(7) . . . . ?
C013 C3 N1 C4 1.8(12) . . . . ?
N2 C3 N1 C1 -0.2(9) . . . . ?
C013 C3 N1 C1 -178.4(7) . . . . ?
C5 C4 N1 C3 -0.6(12) . . . . ?
C5 C4 N1 C1 179.6(8) . . . . ?
C2 C1 N1 C3 0.5(9) . . . . ?
Pd1 C1 N1 C3 -180.0(5) . . . . ?
C2 C1 N1 C4 -179.7(7) . . . . ?
Pd1 C1 N1 C4 -0.2(11) . . . . ?
N1 C3 N2 C2 -0.2(9) . . . . ?
C013 C3 N2 C2 177.7(9) . . . . ?
N1 C3 N2 C8 -177.1(7) . . . . ?
C013 C3 N2 C8 0.7(14) . . . . ?
C1 C2 N2 C3 0.6(9) . . . . ?
C10 C2 N2 C3 -180.0(7) . . . . ?
C1 C2 N2 C8 177.2(8) . . . . ?
C10 C2 N2 C8 -3.4(13) . . . . ?
C9 C8 N2 C3 -74.4(10) . . . . ?
C9 C8 N2 C2 109.4(9) . . . . ?
C19 C20 N3 C16 -0.7(15) . . . . ?
C19 C20 N3 Pd1 174.0(8) . . . . ?
C17 C16 N3 C20 1.2(15) . . . . ?
C17 C16 N3 Pd1 -173.9(8) . . . . ?
C1 Pd1 N3 C20 -161(3) . . . . ?
I1 Pd1 N3 C20 95.8(8) . . . . ?
I2 Pd1 N3 C20 -72.4(8) . . . . ?
C1 Pd1 N3 C16 14(3) . . . . ?
I1 Pd1 N3 C16 -89.5(7) . . . . ?
I2 Pd1 N3 C16 102.3(7) . . . . ?
